data_2231614
loop_
_publ_author_name
'Eltayeb, Naser Eltaher'
'Teoh, Siang Guan'
'Chantrapromma, Suchada'
'Fun, Hoong-Kun'

_publ_section_title
;
 (2-{[2-(1<i>H</i>-Benzimidazol-2-yl-\k<i>N</i>^3^)phenyl]iminomethyl-\k<i>N</i>}-5-methylphenolato-\k<i>O</i>)chloridozinc(II)
;
_journal_coeditor_code LH6598
_journal_issue 9
_journal_name_full 'Acta Crystallographica Section E'
_journal_page_first m1182
_journal_page_last m1183
_journal_paper_doi 10.1107/S1600536811030170
_journal_volume 67
_journal_year 2011
_chemical_formula_iupac '[Zn (C21 H16 N3 O) Cl]'
_chemical_formula_moiety 'C21 H16 Cl N3 O Zn'
_chemical_formula_sum 'C21 H16 Cl N3 O Zn'
_chemical_formula_weight 427.21
_chemical_name_systematic
(2-{[2-(1<i>H</i>-Benzimidazol-2-yl-\k<i>N</i>^3^)phenyl]iminomethyl-\k<i>N</i>}-5-methylphenolato-\k<i>O</i>)chloridozinc(II)
_space_group_IT_number 14
_symmetry_cell_setting monoclinic
_symmetry_space_group_name_Hall '-P 2ybc'
_symmetry_space_group_name_H-M 'P 1 21/c 1'
_atom_sites_solution_hydrogens geom
_atom_sites_solution_primary direct
_atom_sites_solution_secondary difmap
_audit_creation_method SHELXL-97
_cell_angle_alpha 90.00
_cell_angle_beta 99.6750(10)
_cell_angle_gamma 90.00
_cell_formula_units_Z 4
_cell_length_a 8.63380(10)
_cell_length_b 19.4952(2)
_cell_length_c 10.96870(10)
_cell_measurement_reflns_used 5678
_cell_measurement_temperature 100
_cell_measurement_theta_max 30.74
_cell_measurement_theta_min 2.09
_cell_volume 1819.97(3)
_computing_cell_refinement 'SAINT (Bruker, 2005)'
_computing_data_collection 'APEX2 (Bruker, 2005)'
_computing_data_reduction 'SAINT (Bruker, 2005)'
_computing_molecular_graphics 'SHELXTL (Sheldrick, 2008)'
_computing_publication_material
;
SHELXTL (Sheldrick, 2008) and PLATON (Spek, 2009)
;
_computing_structure_refinement 'SHELXTL (Sheldrick, 2008)'
_computing_structure_solution 'SHELXTL (Sheldrick, 2008)'
_diffrn_ambient_temperature 100
_diffrn_measured_fraction_theta_full 0.999
_diffrn_measured_fraction_theta_max 0.999
_diffrn_measurement_device_type 'Bruker APEXII CCD area-detector'
_diffrn_measurement_method '\f and \w'
_diffrn_radiation_monochromator graphite
_diffrn_radiation_source 'sealed tube'
_diffrn_radiation_type MoK\a
_diffrn_radiation_wavelength 0.71073
_diffrn_reflns_av_R_equivalents 0.0418
_diffrn_reflns_av_sigmaI/netI 0.0449
_diffrn_reflns_limit_h_max 12
_diffrn_reflns_limit_h_min -12
_diffrn_reflns_limit_k_max 26
_diffrn_reflns_limit_k_min -28
_diffrn_reflns_limit_l_max 15
_diffrn_reflns_limit_l_min -12
_diffrn_reflns_number 22729
_diffrn_reflns_theta_full 30.74
_diffrn_reflns_theta_max 30.74
_diffrn_reflns_theta_min 2.09
_diffrn_standards_number 0
_exptl_absorpt_coefficient_mu 1.512
_exptl_absorpt_correction_T_max 0.8784
_exptl_absorpt_correction_T_min 0.6936
_exptl_absorpt_correction_type multi-scan
_exptl_absorpt_process_details '(SADABS; Bruker, 2005)'
_exptl_crystal_colour Yellow
_exptl_crystal_density_diffrn 1.559
_exptl_crystal_density_method 'not measured'
_exptl_crystal_description Block
_exptl_crystal_F_000 872
_exptl_crystal_size_max 0.26
_exptl_crystal_size_mid 0.18
_exptl_crystal_size_min 0.09
_refine_diff_density_max 0.635
_refine_diff_density_min -0.390
_refine_ls_extinction_method none
_refine_ls_goodness_of_fit_ref 1.033
_refine_ls_hydrogen_treatment mixed
_refine_ls_matrix_type full
_refine_ls_number_parameters 249
_refine_ls_number_reflns 5678
_refine_ls_number_restraints 0
_refine_ls_restrained_S_all 1.033
_refine_ls_R_factor_all 0.0771
_refine_ls_R_factor_gt 0.0417
_refine_ls_shift/su_max 0.001
_refine_ls_shift/su_mean 0.001
_refine_ls_structure_factor_coef Fsqd
_refine_ls_weighting_details 'calc w=1/[\s^2^(Fo^2^)+(0.0283P)^2^+0.6885P] where P=(Fo^2^+2Fc^2^)/3'
_refine_ls_weighting_scheme calc
_refine_ls_wR_factor_gt 0.0764
_refine_ls_wR_factor_ref 0.0882
_reflns_number_gt 3773
_reflns_number_total 5678
_reflns_threshold_expression I>2\s(I)
_cod_data_source_file lh6598.cif
_cod_data_source_block I
_cod_original_sg_symbol_H-M 'P 21/c'
_cod_database_code 2231614
_cod_database_fobs_code 2231614

loop_
_symmetry_equiv_pos_as_xyz
'x, y, z'
'-x, y+1/2, -z+1/2'
'-x, -y, -z'
'x, -y-1/2, z-1/2'

loop_
_atom_site_type_symbol
_atom_site_label
_atom_site_fract_x
_atom_site_fract_y
_atom_site_fract_z
_atom_site_U_iso_or_equiv
_atom_site_adp_type
_atom_site_calc_flag
_atom_site_refinement_flags
_atom_site_occupancy
_atom_site_symmetry_multiplicity
Zn Zn1 0.66403(3) 0.062335(13) 0.71581(2) 0.03608(9) Uani d . 1 1
Cl Cl1 0.50460(7) 0.00213(4) 0.81468(7) 0.05647(19) Uani d . 1 1
O O1 0.56252(18) 0.11090(8) 0.57283(14) 0.0414(4) Uani d . 1 1
N N1 0.86821(19) 0.01439(9) 0.71573(16) 0.0330(4) Uani d . 1 1
N N2 1.1246(2) -0.00194(10) 0.76330(18) 0.0375(4) Uani d . 1 1
N N3 0.7792(2) 0.14557(9) 0.79697(16) 0.0349(4) Uani d . 1 1
C C1 0.9123(2) -0.03570(11) 0.63665(19) 0.0336(5) Uani d . 1 1
C C2 0.8211(3) -0.07198(12) 0.5421(2) 0.0413(5) Uani d . 1 1
H H2A 0.7133 -0.0651 0.5221 0.050 Uiso calc R 1 1
C C3 0.8977(3) -0.11859(13) 0.4794(2) 0.0504(6) Uani d . 1 1
H H3A 0.8401 -0.1447 0.4167 0.060 Uiso calc R 1 1
C C4 1.0616(3) -0.12755(13) 0.5080(2) 0.0496(6) Uani d . 1 1
H H4A 1.1098 -0.1590 0.4628 0.060 Uiso calc R 1 1
C C5 1.1522(3) -0.09105(12) 0.6007(2) 0.0445(6) Uani d . 1 1
H H5A 1.2606 -0.0967 0.6190 0.053 Uiso calc R 1 1
C C6 1.0740(3) -0.04558(11) 0.6655(2) 0.0358(5) Uani d . 1 1
C C7 0.9989(2) 0.03287(11) 0.79017(19) 0.0318(5) Uani d . 1 1
C C8 1.0111(2) 0.08132(11) 0.89379(19) 0.0332(5) Uani d . 1 1
C C9 1.1357(3) 0.07388(12) 0.9935(2) 0.0388(5) Uani d . 1 1
H H9A 1.2078 0.0386 0.9919 0.047 Uiso calc R 1 1
C C10 1.1532(3) 0.11775(13) 1.0936(2) 0.0456(6) Uani d . 1 1
H H10A 1.2370 0.1123 1.1582 0.055 Uiso calc R 1 1
C C11 1.0461(3) 0.16957(14) 1.0971(2) 0.0520(7) Uani d . 1 1
H H11A 1.0567 0.1986 1.1653 0.062 Uiso calc R 1 1
C C12 0.9230(3) 0.17893(13) 1.0006(2) 0.0451(6) Uani d . 1 1
H H12A 0.8517 0.2144 1.0042 0.054 Uiso calc R 1 1
C C13 0.9045(2) 0.13597(11) 0.89831(19) 0.0351(5) Uani d . 1 1
C C14 0.7407(2) 0.20702(12) 0.7581(2) 0.0374(5) Uani d . 1 1
H H14A 0.7912 0.2430 0.8042 0.045 Uiso calc R 1 1
C C15 0.6287(2) 0.22529(11) 0.6517(2) 0.0362(5) Uani d . 1 1
C C16 0.6017(3) 0.29611(12) 0.6307(2) 0.0438(6) Uani d . 1 1
H H16A 0.6503 0.3273 0.6890 0.053 Uiso calc R 1 1
C C17 0.5065(3) 0.32035(13) 0.5274(2) 0.0470(6) Uani d . 1 1
H H17A 0.4893 0.3673 0.5172 0.056 Uiso calc R 1 1
C C18 0.4349(3) 0.27452(12) 0.4370(2) 0.0411(5) Uani d . 1 1
C C19 0.4615(3) 0.20532(12) 0.4549(2) 0.0408(5) Uani d . 1 1
H H19A 0.4170 0.1753 0.3928 0.049 Uiso calc R 1 1
C C20 0.5529(2) 0.17729(12) 0.5628(2) 0.0365(5) Uani d . 1 1
C C21 0.3284(3) 0.29989(14) 0.3235(2) 0.0541(7) Uani d . 1 1
H H21A 0.3299 0.2681 0.2569 0.081 Uiso calc R 1 1
H H21B 0.3640 0.3440 0.3006 0.081 Uiso calc R 1 1
H H21C 0.2232 0.3038 0.3405 0.081 Uiso calc R 1 1
H H1N1 1.208(3) 0.0047(13) 0.793(2) 0.051(8) Uiso d . 1 1

loop_
_atom_site_aniso_label
_atom_site_aniso_U_11
_atom_site_aniso_U_22
_atom_site_aniso_U_33
_atom_site_aniso_U_12
_atom_site_aniso_U_13
_atom_site_aniso_U_23
Zn1 0.02462(12) 0.03720(15) 0.04474(16) 0.00021(11) 0.00096(10) 0.00267(12)
Cl1 0.0295(3) 0.0641(4) 0.0770(5) -0.0005(3) 0.0123(3) 0.0210(4)
O1 0.0393(8) 0.0357(9) 0.0447(9) -0.0003(7) -0.0063(7) 0.0032(7)
N1 0.0269(8) 0.0347(10) 0.0367(9) -0.0008(7) 0.0029(7) 0.0039(8)
N2 0.0252(9) 0.0420(11) 0.0433(11) 0.0027(9) 0.0000(8) 0.0006(9)
N3 0.0280(8) 0.0382(10) 0.0372(10) 0.0010(8) 0.0018(7) -0.0020(8)
C1 0.0344(11) 0.0308(11) 0.0357(11) 0.0002(9) 0.0062(9) 0.0037(9)
C2 0.0374(12) 0.0410(14) 0.0442(13) -0.0029(10) 0.0030(10) 0.0003(11)
C3 0.0646(17) 0.0414(14) 0.0440(14) -0.0089(13) 0.0054(12) -0.0046(12)
C4 0.0651(17) 0.0369(14) 0.0507(15) 0.0040(12) 0.0211(13) -0.0006(11)
C5 0.0437(13) 0.0407(13) 0.0505(14) 0.0077(11) 0.0118(11) 0.0068(12)
C6 0.0337(11) 0.0356(12) 0.0388(12) 0.0015(9) 0.0079(9) 0.0054(10)
C7 0.0262(9) 0.0350(11) 0.0340(11) 0.0007(9) 0.0043(8) 0.0070(9)
C8 0.0288(10) 0.0352(12) 0.0356(11) -0.0040(9) 0.0055(8) 0.0050(9)
C9 0.0322(11) 0.0425(13) 0.0401(12) -0.0009(10) 0.0014(9) 0.0066(10)
C10 0.0396(12) 0.0573(16) 0.0365(12) -0.0095(12) -0.0038(10) 0.0043(11)
C11 0.0538(15) 0.0623(17) 0.0377(13) -0.0100(14) 0.0017(11) -0.0110(12)
C12 0.0430(13) 0.0491(15) 0.0429(13) 0.0009(11) 0.0061(10) -0.0089(11)
C13 0.0281(10) 0.0392(12) 0.0367(11) -0.0046(9) 0.0021(8) 0.0006(10)
C14 0.0331(11) 0.0389(13) 0.0400(12) 0.0001(10) 0.0060(9) -0.0046(10)
C15 0.0327(11) 0.0366(12) 0.0398(12) 0.0038(9) 0.0075(9) 0.0011(10)
C16 0.0417(13) 0.0394(13) 0.0497(14) 0.0029(11) 0.0056(11) -0.0042(11)
C17 0.0442(13) 0.0387(14) 0.0581(15) 0.0063(11) 0.0084(12) 0.0055(12)
C18 0.0344(11) 0.0458(14) 0.0440(13) 0.0070(10) 0.0089(10) 0.0078(11)
C19 0.0370(12) 0.0460(14) 0.0385(12) -0.0024(10) 0.0036(9) -0.0001(10)
C20 0.0272(10) 0.0426(13) 0.0402(12) 0.0003(9) 0.0070(9) -0.0010(10)
C21 0.0474(14) 0.0585(17) 0.0544(15) 0.0114(13) 0.0022(12) 0.0111(13)

loop_
_atom_type_symbol
_atom_type_description
_atom_type_scat_dispersion_real
_atom_type_scat_dispersion_imag
_atom_type_scat_source
C C 0.0033 0.0016 'International Tables Vol C Tables 4.2.6.8 and 6.1.1.4'
H H 0.0000 0.0000 'International Tables Vol C Tables 4.2.6.8 and 6.1.1.4'
N N 0.0061 0.0033 'International Tables Vol C Tables 4.2.6.8 and 6.1.1.4'
O O 0.0106 0.0060 'International Tables Vol C Tables 4.2.6.8 and 6.1.1.4'
Cl Cl 0.1484 0.1585 'International Tables Vol C Tables 4.2.6.8 and 6.1.1.4'
Zn Zn 0.2839 1.4301 'International Tables Vol C Tables 4.2.6.8 and 6.1.1.4'

loop_
_geom_angle_atom_site_label_1
_geom_angle_atom_site_label_2
_geom_angle_atom_site_label_3
_geom_angle
O1 Zn1 N1 120.95(7)
O1 Zn1 N3 95.00(7)
N1 Zn1 N3 90.39(7)
O1 Zn1 Cl1 115.14(5)
N1 Zn1 Cl1 111.84(5)
N3 Zn1 Cl1 120.39(6)
C20 O1 Zn1 125.15(14)
C7 N1 C1 106.20(17)
C7 N1 Zn1 122.18(15)
C1 N1 Zn1 131.21(13)
C7 N2 C6 108.47(18)
C7 N2 H1N1 124(2)
C6 N2 H1N1 127(2)
C14 N3 C13 119.79(18)
C14 N3 Zn1 120.98(14)
C13 N3 Zn1 119.23(14)
C2 C1 C6 121.4(2)
C2 C1 N1 129.8(2)
C6 C1 N1 108.80(18)
C3 C2 C1 116.9(2)
C3 C2 H2A 121.6
C1 C2 H2A 121.6
C2 C3 C4 121.4(2)
C2 C3 H3A 119.3
C4 C3 H3A 119.3
C5 C4 C3 121.8(2)
C5 C4 H4A 119.1
C3 C4 H4A 119.1
C4 C5 C6 116.5(2)
C4 C5 H5A 121.7
C6 C5 H5A 121.7
C5 C6 N2 132.6(2)
C5 C6 C1 122.0(2)
N2 C6 C1 105.41(19)
N1 C7 N2 111.11(19)
N1 C7 C8 126.48(19)
N2 C7 C8 122.33(18)
C9 C8 C13 117.9(2)
C9 C8 C7 118.8(2)
C13 C8 C7 123.31(18)
C10 C9 C8 121.5(2)
C10 C9 H9A 119.3
C8 C9 H9A 119.3
C11 C10 C9 119.6(2)
C11 C10 H10A 120.2
C9 C10 H10A 120.2
C10 C11 C12 120.7(2)
C10 C11 H11A 119.7
C12 C11 H11A 119.7
C11 C12 C13 120.6(2)
C11 C12 H12A 119.7
C13 C12 H12A 119.7
C12 C13 C8 119.72(19)
C12 C13 N3 121.3(2)
C8 C13 N3 118.95(19)
N3 C14 C15 126.9(2)
N3 C14 H14A 116.6
C15 C14 H14A 116.6
C16 C15 C20 119.0(2)
C16 C15 C14 116.5(2)
C20 C15 C14 124.3(2)
C17 C16 C15 122.2(2)
C17 C16 H16A 118.9
C15 C16 H16A 118.9
C16 C17 C18 119.9(2)
C16 C17 H17A 120.0
C18 C17 H17A 120.0
C19 C18 C17 118.8(2)
C19 C18 C21 120.3(2)
C17 C18 C21 120.9(2)
C18 C19 C20 123.6(2)
C18 C19 H19A 118.2
C20 C19 H19A 118.2
O1 C20 C19 118.2(2)
O1 C20 C15 125.38(19)
C19 C20 C15 116.4(2)
C18 C21 H21A 109.5
C18 C21 H21B 109.5
H21A C21 H21B 109.5
C18 C21 H21C 109.5
H21A C21 H21C 109.5
H21B C21 H21C 109.5

loop_
_geom_bond_atom_site_label_1
_geom_bond_atom_site_label_2
_geom_bond_distance
Zn1 O1 1.9137(15)
Zn1 N1 1.9954(17)
Zn1 N3 2.0292(18)
Zn1 Cl1 2.2249(7)
O1 C20 1.300(3)
N1 C7 1.327(2)
N1 C1 1.401(3)
N2 C7 1.354(3)
N2 C6 1.381(3)
N2 H1N1 0.75(3)
N3 C14 1.296(3)
N3 C13 1.427(2)
C1 C2 1.386(3)
C1 C6 1.392(3)
C2 C3 1.375(3)
C2 H2A 0.9300
C3 C4 1.408(4)
C3 H3A 0.9300
C4 C5 1.373(3)
C4 H4A 0.9300
C5 C6 1.381(3)
C5 H5A 0.9300
C7 C8 1.468(3)
C8 C9 1.406(3)
C8 C13 1.415(3)
C9 C10 1.380(3)
C9 H9A 0.9300
C10 C11 1.375(3)
C10 H10A 0.9300
C11 C12 1.380(3)
C11 H11A 0.9300
C12 C13 1.388(3)
C12 H12A 0.9300
C14 C15 1.430(3)
C14 H14A 0.9300
C15 C16 1.413(3)
C15 C20 1.428(3)
C16 C17 1.367(3)
C16 H16A 0.9300
C17 C18 1.399(3)
C17 H17A 0.9300
C18 C19 1.377(3)
C18 C21 1.501(3)
C19 C20 1.417(3)
C19 H19A 0.9300
C21 H21A 0.9600
C21 H21B 0.9600
C21 H21C 0.9600

loop_
_geom_hbond_atom_site_label_D
_geom_hbond_atom_site_label_H
_geom_hbond_atom_site_label_A
_geom_hbond_site_symmetry_A
_geom_hbond_distance_DH
_geom_hbond_distance_HA
_geom_hbond_distance_DA
_geom_hbond_angle_DHA
_geom_hbond_publ_flag
N2 H1N1 Cl1 1_655 0.75(3) 2.53(3) 3.2352(19) 157(2) y
C2 H2A O1 3_656 0.93 2.59 3.425(3) 149 y
C12 H12A Cg1 4_555 0.93 2.96 3.762(3) 145 y
C21 H21C Cg2 4_554 0.96 2.92 3.741(3) 144 y

loop_
_geom_torsion_atom_site_label_1
_geom_torsion_atom_site_label_2
_geom_torsion_atom_site_label_3
_geom_torsion_atom_site_label_4
_geom_torsion
N1 Zn1 O1 C20 -107.74(18)
N3 Zn1 O1 C20 -14.28(18)
Cl1 Zn1 O1 C20 112.73(17)
O1 Zn1 N1 C7 116.26(16)
N3 Zn1 N1 C7 20.19(17)
Cl1 Zn1 N1 C7 -103.02(16)
O1 Zn1 N1 C1 -55.4(2)
N3 Zn1 N1 C1 -151.41(18)
Cl1 Zn1 N1 C1 85.37(18)
O1 Zn1 N3 C14 13.98(18)
N1 Zn1 N3 C14 135.10(18)
Cl1 Zn1 N3 C14 -109.09(17)
O1 Zn1 N3 C13 -166.00(15)
N1 Zn1 N3 C13 -44.88(16)
Cl1 Zn1 N3 C13 70.93(16)
C7 N1 C1 C2 179.7(2)
Zn1 N1 C1 C2 -7.7(3)
C7 N1 C1 C6 -0.9(2)
Zn1 N1 C1 C6 171.74(15)
C6 C1 C2 C3 0.7(3)
N1 C1 C2 C3 -180.0(2)
C1 C2 C3 C4 -1.6(3)
C2 C3 C4 C5 1.0(4)
C3 C4 C5 C6 0.7(4)
C4 C5 C6 N2 179.1(2)
C4 C5 C6 C1 -1.6(3)
C7 N2 C6 C5 178.7(2)
C7 N2 C6 C1 -0.7(2)
C2 C1 C6 C5 1.0(3)
N1 C1 C6 C5 -178.5(2)
C2 C1 C6 N2 -179.6(2)
N1 C1 C6 N2 1.0(2)
C1 N1 C7 N2 0.4(2)
Zn1 N1 C7 N2 -173.03(14)
C1 N1 C7 C8 -176.3(2)
Zn1 N1 C7 C8 10.3(3)
C6 N2 C7 N1 0.2(2)
C6 N2 C7 C8 177.05(19)
N1 C7 C8 C9 152.4(2)
N2 C7 C8 C9 -24.0(3)
N1 C7 C8 C13 -28.3(3)
N2 C7 C8 C13 155.4(2)
C13 C8 C9 C10 0.7(3)
C7 C8 C9 C10 -179.9(2)
C8 C9 C10 C11 0.7(4)
C9 C10 C11 C12 -1.2(4)
C10 C11 C12 C13 0.3(4)
C11 C12 C13 C8 1.1(4)
C11 C12 C13 N3 -179.0(2)
C9 C8 C13 C12 -1.6(3)
C7 C8 C13 C12 179.0(2)
C9 C8 C13 N3 178.56(19)
C7 C8 C13 N3 -0.8(3)
C14 N3 C13 C12 40.8(3)
Zn1 N3 C13 C12 -139.24(19)
C14 N3 C13 C8 -139.4(2)
Zn1 N3 C13 C8 40.6(2)
C13 N3 C14 C15 174.0(2)
Zn1 N3 C14 C15 -6.0(3)
N3 C14 C15 C16 177.5(2)
N3 C14 C15 C20 -7.2(4)
C20 C15 C16 C17 -0.6(4)
C14 C15 C16 C17 175.0(2)
C15 C16 C17 C18 -1.4(4)
C16 C17 C18 C19 0.5(4)
C16 C17 C18 C21 179.3(2)
C17 C18 C19 C20 2.6(4)
C21 C18 C19 C20 -176.2(2)
Zn1 O1 C20 C19 -174.38(15)
Zn1 O1 C20 C15 6.2(3)
C18 C19 C20 O1 176.0(2)
C18 C19 C20 C15 -4.5(3)
C16 C15 C20 O1 -177.2(2)
C14 C15 C20 O1 7.6(4)
C16 C15 C20 C19 3.4(3)
C14 C15 C20 C19 -171.8(2)
